data_4503786
loop_
_publ_author_name
'Chen, Yang'
'Li, Hong-Xi'
'Liu, Dong'
'Liu, Lei-Lei'
'Li, Ni-Ya'
'Ye, Huan-Ying'
'Zhang, Yong'
'Lang, Jian-Ping'

_publ_section_title
;
 Solvent Effects on the Assembly of [Cu2I2]- or [Cu4I4]-Based Coordination
 Polymers: Isolation, Structures, and Luminescent Properties
;
_journal_issue 10
_journal_name_full 'Crystal Growth &amp; Design'
_journal_page_first 3810
_journal_paper_doi 10.1021/cg8004568
_journal_volume 8
_journal_year 2008
_chemical_formula_moiety 'C39 H42 Cu3 I3 N6, 2(C6 H6 N), C2 H3 N'
_chemical_formula_sum 'C53 H59 Cu3 I3 N9'
_chemical_formula_weight 1393.45
_chemical_name_systematic
; 
 ? 
;
_space_group_IT_number 2
_symmetry_cell_setting triclinic
_symmetry_space_group_name_Hall '-P 1'
_symmetry_space_group_name_H-M 'P -1'
_atom_sites_solution_hydrogens geom
_atom_sites_solution_primary direct
_atom_sites_solution_secondary difmap
_audit_creation_method SHELXL-97
_cell_angle_alpha 100.08(3)
_cell_angle_beta 96.88(3)
_cell_angle_gamma 107.19(3)
_cell_formula_units_Z 2
_cell_length_a 11.410(2)
_cell_length_b 13.446(3)
_cell_length_c 19.377(4)
_cell_measurement_reflns_used 8174
_cell_measurement_temperature 223(2)
_cell_measurement_theta_max 25.3491
_cell_measurement_theta_min 3.0043
_cell_volume 2749.3(12)
_computing_cell_refinement 'CrystalClear, Ver. 1.30 (Rigaku/MSC, 2001)'
_computing_data_collection 'CrystalClear, Ver. 1.30 (Rigaku/MSC, 2001)'
_computing_data_reduction 'CrystalStructure, Ver. 3.60 (Rigaku/MSC, 2004)'
_computing_molecular_graphics 'ORTEPII (Johnson, 1976)'
_computing_publication_material SHELXL97
_computing_structure_refinement 'SHELXL-97 (Sheldrick, 1997)'
_computing_structure_solution 'SHELXS-97 (Sheldrick, 1990)'
_diffrn_ambient_temperature 223(2)
_diffrn_measured_fraction_theta_full 0.992
_diffrn_measured_fraction_theta_max 0.992
_diffrn_measurement_device_type 'Rigaku MercuryCCD area detector'
_diffrn_measurement_method \w
_diffrn_radiation_monochromator graphite
_diffrn_radiation_source 'fine-focus sealed tube'
_diffrn_radiation_type MoK\a
_diffrn_radiation_wavelength 0.71073
_diffrn_reflns_av_R_equivalents 0.0475
_diffrn_reflns_av_sigmaI/netI 0.0640
_diffrn_reflns_limit_h_max 12
_diffrn_reflns_limit_h_min -13
_diffrn_reflns_limit_k_max 16
_diffrn_reflns_limit_k_min -16
_diffrn_reflns_limit_l_max 21
_diffrn_reflns_limit_l_min -23
_diffrn_reflns_number 27030
_diffrn_reflns_theta_full 25.35
_diffrn_reflns_theta_max 25.35
_diffrn_reflns_theta_min 3.01
_diffrn_standards_decay_% 0
_diffrn_standards_interval_count 0
_diffrn_standards_interval_time 0
_diffrn_standards_number 0
_exptl_absorpt_coefficient_mu 2.877
_exptl_absorpt_correction_T_max 0.5969
_exptl_absorpt_correction_T_min 0.4412
_exptl_absorpt_correction_type multi-scan
_exptl_absorpt_process_details 'Jacobson, R. (1998) Private communication to Rigaku Company, Tokyo, Japan.'
_exptl_crystal_colour Orange
_exptl_crystal_density_diffrn 1.681
_exptl_crystal_density_method 'not measured'
_exptl_crystal_description Block
_exptl_crystal_F_000 1368
_exptl_crystal_size_max 0.34
_exptl_crystal_size_mid 0.20
_exptl_crystal_size_min 0.20
_refine_diff_density_max 0.928
_refine_diff_density_min -0.747
_refine_diff_density_rms 0.111
_refine_ls_extinction_method none
_refine_ls_goodness_of_fit_ref 1.095
_refine_ls_hydrogen_treatment constr
_refine_ls_matrix_type full
_refine_ls_number_parameters 614
_refine_ls_number_reflns 9992
_refine_ls_number_restraints 0
_refine_ls_restrained_S_all 1.095
_refine_ls_R_factor_all 0.0915
_refine_ls_R_factor_gt 0.0584
_refine_ls_shift/su_max 0.001
_refine_ls_shift/su_mean 0.000
_refine_ls_structure_factor_coef Fsqd
_refine_ls_weighting_details 'calc w=1/[\s^2^(Fo^2^)+(0.0462P)^2^+3.1575P] where P=(Fo^2^+2Fc^2^)/3'
_refine_ls_weighting_scheme calc
_refine_ls_wR_factor_gt 0.1115
_refine_ls_wR_factor_ref 0.1267
_reflns_number_gt 7271
_reflns_number_total 9992
_reflns_threshold_expression >2sigma(I)
_cod_data_source_file cg8004568_si_002.cif
_cod_data_source_block {[Cu3I3(bpp)3].2aniline.CH3CN}n
_cod_depositor_comments
;
The following automatic conversions were performed:

'_symmetry_cell_setting' value 'Triclinic' changed to 'triclinic'
according to /home/saulius/struct/CIF-dictionaries/cif_core.dic
dictionary named 'cif_core.dic' version 2.4.1 from 2010-06-29.

Automatic conversion script
Id: cif_fix_values 1715 2011-07-08 13:25:40Z adriana 
;
_cod_database_code 4503786

loop_
_symmetry_equiv_pos_as_xyz
'x, y, z'
'-x, -y, -z'

loop_
_atom_site_label
_atom_site_type_symbol
_atom_site_fract_x
_atom_site_fract_y
_atom_site_fract_z
_atom_site_U_iso_or_equiv
_atom_site_adp_type
_atom_site_occupancy
_atom_site_symmetry_multiplicity
_atom_site_calc_flag
_atom_site_refinement_flags
_atom_site_disorder_assembly
_atom_site_disorder_group
Cu1 Cu 0.98121(8) 0.16585(7) 0.39724(4) 0.0440(2) Uani 1 1 d . . .
Cu2 Cu 1.08603(8) 0.17980(7) 0.28093(4) 0.0440(2) Uani 1 1 d . . .
Cu3 Cu -0.04800(8) -0.48823(7) 0.06035(4) 0.0440(2) Uani 1 1 d . . .
I1 I 1.13874(4) 0.05743(4) 0.36535(2) 0.04348(14) Uani 1 1 d . . .
I2 I 0.95090(5) 0.30496(4) 0.32153(3) 0.05218(16) Uani 1 1 d . . .
I3 I 0.05728(5) -0.63849(4) 0.02728(2) 0.05074(16) Uani 1 1 d . . .
N1 N 0.8120(5) 0.0479(4) 0.3831(3) 0.0399(14) Uani 1 1 d . . .
N2 N 0.0479(5) -0.4002(4) 0.1591(3) 0.0354(13) Uani 1 1 d . . .
N3 N 0.9891(5) 0.0820(5) 0.1854(3) 0.0447(15) Uani 1 1 d . . .
N4 N 0.2277(5) -0.4353(5) -0.0718(3) 0.0453(15) Uani 1 1 d . . .
N5 N 1.0431(5) 0.2362(4) 0.5038(3) 0.0403(14) Uani 1 1 d . . .
N6 N 1.7496(5) 0.7090(4) 0.7241(3) 0.0406(14) Uani 1 1 d . . .
N7 N 1.3764(16) 0.2920(14) 0.5036(8) 0.085(6) Uiso 0.478(14) 1 d P A 1
H7A H 1.3589 0.3438 0.5292 0.102 Uiso 0.478(14) 1 calc PR A 1
H7B H 1.3181 0.2312 0.4854 0.102 Uiso 0.478(14) 1 calc PR A 1
N8 N 1.4999(15) 0.1447(14) 0.4202(8) 0.090(6) Uiso 0.522(14) 1 d P A 2
H8A H 1.4222 0.1094 0.4194 0.108 Uiso 0.522(14) 1 calc PR A 2
H8B H 1.5460 0.1138 0.3979 0.108 Uiso 0.522(14) 1 calc PR A 2
N9 N 0.665(3) 0.080(2) 0.1724(17) 0.155(14) Uiso 0.410(19) 1 d P B 1
H9B H 0.7112 0.0611 0.1436 0.186 Uiso 0.410(19) 1 calc PR B 1
H9A H 0.6987 0.1297 0.2108 0.186 Uiso 0.410(19) 1 calc PR B 1
N10 N 0.5897(18) 0.1716(16) 0.2610(10) 0.133(8) Uiso 0.590(19) 1 d P B 2
H10A H 0.5641 0.2097 0.2932 0.160 Uiso 0.590(19) 1 calc PR B 2
H10B H 0.6689 0.1880 0.2593 0.160 Uiso 0.590(19) 1 calc PR B 2
C1 C 0.7485(7) -0.0048(6) 0.3179(4) 0.052(2) Uani 1 1 d . . .
H1 H 0.7845 0.0112 0.2784 0.063 Uiso 1 1 calc R . .
C2 C 0.6326(7) -0.0816(6) 0.3059(4) 0.0501(19) Uani 1 1 d . . .
H2 H 0.5913 -0.1151 0.2589 0.060 Uiso 1 1 calc R . .
C3 C 0.5769(6) -0.1098(5) 0.3618(3) 0.0367(16) Uani 1 1 d . . .
C4 C 0.6437(7) -0.0552(6) 0.4291(4) 0.0468(18) Uani 1 1 d . . .
H4 H 0.6104 -0.0702 0.4696 0.056 Uiso 1 1 calc R . .
C5 C 0.7578(6) 0.0202(5) 0.4370(4) 0.0434(17) Uani 1 1 d . . .
H5 H 0.8008 0.0548 0.4835 0.052 Uiso 1 1 calc R . .
C6 C 0.4493(6) -0.1910(6) 0.3515(4) 0.0465(18) Uani 1 1 d . . .
H6A H 0.4544 -0.2458 0.3780 0.056 Uiso 1 1 calc R . .
H6B H 0.4216 -0.2260 0.3008 0.056 Uiso 1 1 calc R . .
C7 C 0.3546(6) -0.1418(5) 0.3763(4) 0.0440(17) Uani 1 1 d . . .
H7C H 0.3447 -0.0914 0.3469 0.053 Uiso 1 1 calc R . .
H7D H 0.3864 -0.1012 0.4256 0.053 Uiso 1 1 calc R . .
C8 C 0.2274(6) -0.2231(6) 0.3725(3) 0.0482(19) Uani 1 1 d . . .
H8C H 0.2372 -0.2730 0.4022 0.058 Uiso 1 1 calc R . .
H8D H 0.1730 -0.1857 0.3925 0.058 Uiso 1 1 calc R . .
C9 C 0.0726(6) -0.2943(6) 0.1789(4) 0.0446(18) Uani 1 1 d . . .
H9 H 0.0503 -0.2579 0.1449 0.054 Uiso 1 1 calc R . .
C10 C 0.1296(6) -0.2364(6) 0.2474(4) 0.0437(17) Uani 1 1 d . . .
H10 H 0.1440 -0.1624 0.2588 0.052 Uiso 1 1 calc R . .
C11 C 0.1653(6) -0.2851(6) 0.2987(3) 0.0378(16) Uani 1 1 d . . .
C12 C 0.1386(7) -0.3939(6) 0.2782(4) 0.0456(18) Uani 1 1 d . . .
H12 H 0.1600 -0.4317 0.3114 0.055 Uiso 1 1 calc R . .
C13 C 0.0804(6) -0.4484(5) 0.2093(4) 0.0427(17) Uani 1 1 d . . .
H13 H 0.0630 -0.5227 0.1973 0.051 Uiso 1 1 calc R . .
C14 C 0.9527(7) 0.1210(6) 0.1318(4) 0.055(2) Uani 1 1 d . . .
H14 H 0.9679 0.1951 0.1399 0.066 Uiso 1 1 calc R . .
C15 C 0.8942(7) 0.0607(6) 0.0648(4) 0.054(2) Uani 1 1 d . . .
H15 H 0.8719 0.0941 0.0289 0.065 Uiso 1 1 calc R . .
C16 C 0.8686(6) -0.0465(6) 0.0504(4) 0.0407(17) Uani 1 1 d . . .
C17 C 0.9035(8) -0.0888(6) 0.1061(4) 0.062(2) Uani 1 1 d . . .
H17 H 0.8860 -0.1630 0.0994 0.074 Uiso 1 1 calc R . .
C18 C 0.9644(8) -0.0230(6) 0.1720(4) 0.063(2) Uani 1 1 d . . .
H18 H 0.9891 -0.0540 0.2086 0.076 Uiso 1 1 calc R . .
C19 C 0.8011(6) -0.1197(6) -0.0213(4) 0.0498(19) Uani 1 1 d . . .
H19A H 0.8027 -0.0769 -0.0575 0.060 Uiso 1 1 calc R . .
H19B H 0.8453 -0.1704 -0.0349 0.060 Uiso 1 1 calc R . .
C20 C 0.6666(6) -0.1812(6) -0.0201(4) 0.056(2) Uani 1 1 d . . .
H20A H 0.6643 -0.2156 0.0205 0.067 Uiso 1 1 calc R . .
H20B H 0.6196 -0.1310 -0.0134 0.067 Uiso 1 1 calc R . .
C21 C 0.6046(7) -0.2650(6) -0.0875(4) 0.056(2) Uani 1 1 d . . .
H21A H 0.6045 -0.2309 -0.1282 0.067 Uiso 1 1 calc R . .
H21B H 0.6521 -0.3147 -0.0949 0.067 Uiso 1 1 calc R . .
C22 C 0.2576(7) -0.3405(7) -0.0872(5) 0.062(2) Uani 1 1 d . . .
H22 H 0.1941 -0.3100 -0.0945 0.075 Uiso 1 1 calc R . .
C23 C 0.3762(8) -0.2836(7) -0.0932(5) 0.072(3) Uani 1 1 d . . .
H23 H 0.3919 -0.2159 -0.1039 0.086 Uiso 1 1 calc R . .
C24 C 0.4732(7) -0.3255(6) -0.0835(4) 0.0486(19) Uani 1 1 d . . .
C25 C 0.4410(7) -0.4247(6) -0.0681(4) 0.053(2) Uani 1 1 d . . .
H25 H 0.5024 -0.4573 -0.0607 0.064 Uiso 1 1 calc R . .
C26 C 0.3199(7) -0.4772(6) -0.0633(4) 0.0516(19) Uani 1 1 d . . .
H26 H 0.3010 -0.5457 -0.0536 0.062 Uiso 1 1 calc R . .
C27 C 1.0807(7) 0.1832(6) 0.5491(4) 0.0519(19) Uani 1 1 d . . .
H27 H 1.0760 0.1121 0.5318 0.062 Uiso 1 1 calc R . .
C28 C 1.1265(7) 0.2291(7) 0.6207(4) 0.054(2) Uani 1 1 d . . .
H28 H 1.1526 0.1886 0.6505 0.065 Uiso 1 1 calc R . .
C29 C 1.1348(6) 0.3312(6) 0.6488(4) 0.0470(19) Uani 1 1 d . . .
C30 C 1.0930(7) 0.3848(6) 0.6012(4) 0.0515(19) Uani 1 1 d . . .
H30 H 1.0955 0.4556 0.6176 0.062 Uiso 1 1 calc R . .
C31 C 1.0479(7) 0.3362(6) 0.5303(4) 0.0460(18) Uani 1 1 d . . .
H31 H 1.0196 0.3746 0.4996 0.055 Uiso 1 1 calc R . .
C32 C 1.1885(7) 0.3852(7) 0.7256(4) 0.063(2) Uani 1 1 d . . .
H32A H 1.2067 0.3332 0.7512 0.076 Uiso 1 1 calc R . .
H32B H 1.1267 0.4111 0.7474 0.076 Uiso 1 1 calc R . .
C33 C 1.3095(7) 0.4801(6) 0.7333(4) 0.060(2) Uani 1 1 d . . .
H33A H 1.2915 0.5309 0.7065 0.072 Uiso 1 1 calc R . .
H33B H 1.3372 0.5171 0.7836 0.072 Uiso 1 1 calc R . .
C34 C 1.4129(7) 0.4453(6) 0.7069(4) 0.053(2) Uani 1 1 d . . .
H34A H 1.4309 0.3946 0.7338 0.064 Uiso 1 1 calc R . .
H34B H 1.3850 0.4082 0.6566 0.064 Uiso 1 1 calc R . .
C35 C 1.6438(7) 0.6951(6) 0.6810(4) 0.061(2) Uani 1 1 d . . .
H35 H 1.6424 0.7454 0.6530 0.073 Uiso 1 1 calc R . .
C36 C 1.5357(7) 0.6114(7) 0.6748(4) 0.066(2) Uani 1 1 d . . .
H36 H 1.4644 0.6059 0.6426 0.080 Uiso 1 1 calc R . .
C37 C 1.5306(6) 0.5370(5) 0.7141(4) 0.0396(16) Uani 1 1 d . . .
C38 C 1.6380(7) 0.5505(6) 0.7591(4) 0.055(2) Uani 1 1 d . . .
H38 H 1.6404 0.5012 0.7876 0.066 Uiso 1 1 calc R . .
C39 C 1.7440(7) 0.6368(7) 0.7631(4) 0.057(2) Uani 1 1 d . . .
H39 H 1.8161 0.6442 0.7954 0.068 Uiso 1 1 calc R . .
C40 C 1.4927(9) 0.3056(9) 0.4924(5) 0.068(3) Uani 1 1 d . . .
C41 C 1.5657(14) 0.4062(10) 0.5260(6) 0.092(3) Uani 1 1 d . A .
H41 H 1.5280 0.4483 0.5535 0.111 Uiso 1 1 calc R . .
C42 C 1.6850(15) 0.4507(12) 0.5238(7) 0.115(4) Uani 1 1 d . . .
H42 H 1.7302 0.5214 0.5478 0.138 Uiso 1 1 calc R A .
C43 C 1.7379(11) 0.3875(13) 0.4844(8) 0.110(5) Uani 1 1 d . A .
H43 H 1.8226 0.4160 0.4818 0.132 Uiso 1 1 calc R . .
C44 C 1.6740(12) 0.2841(11) 0.4484(6) 0.088(3) Uani 1 1 d . . .
H44 H 1.7133 0.2432 0.4212 0.105 Uiso 1 1 calc R A .
C45 C 1.5459(10) 0.2409(8) 0.4538(5) 0.072(3) Uani 1 1 d . A .
C46 C 0.5562(15) 0.0378(14) 0.1594(10) 0.107(4) Uani 1 1 d . . .
C47 C 0.475(2) -0.0416(16) 0.1049(9) 0.128(6) Uani 1 1 d . B .
H47 H 0.5078 -0.0762 0.0695 0.154 Uiso 1 1 calc R . .
C48 C 0.354(3) -0.0709(16) 0.1005(13) 0.174(10) Uani 1 1 d . . .
H48 H 0.3014 -0.1212 0.0605 0.209 Uiso 1 1 calc R B .
C49 C 0.3051(18) -0.0300(16) 0.1518(14) 0.152(8) Uani 1 1 d . B .
H49 H 0.2185 -0.0548 0.1503 0.182 Uiso 1 1 calc R . .
C50 C 0.3804(19) 0.0482(15) 0.2073(8) 0.116(5) Uani 1 1 d . . .
H50 H 0.3439 0.0775 0.2432 0.140 Uiso 1 1 calc R B .
C51 C 0.5052(17) 0.0854(10) 0.2128(7) 0.104(4) Uani 1 1 d . B .
N11 N 0.5773(10) -0.3035(8) 0.1373(5) 0.107(3) Uani 1 1 d . . .
C52 C 0.4728(12) -0.3169(8) 0.1280(5) 0.075(3) Uani 1 1 d . . .
C53 C 0.3406(10) -0.3371(8) 0.1176(5) 0.091(3) Uani 1 1 d . . .
H53A H 0.2979 -0.4135 0.1059 0.137 Uiso 1 1 calc R . .
H53B H 0.3158 -0.3063 0.0789 0.137 Uiso 1 1 calc R . .
H53C H 0.3187 -0.3052 0.1610 0.137 Uiso 1 1 calc R . .

loop_
_atom_site_aniso_label
_atom_site_aniso_U_11
_atom_site_aniso_U_22
_atom_site_aniso_U_33
_atom_site_aniso_U_23
_atom_site_aniso_U_13
_atom_site_aniso_U_12
Cu1 0.0402(5) 0.0408(5) 0.0448(5) 0.0053(4) 0.0060(4) 0.0071(4)
Cu2 0.0421(5) 0.0385(5) 0.0462(5) 0.0075(4) 0.0069(4) 0.0070(4)
Cu3 0.0485(5) 0.0356(5) 0.0418(5) 0.0063(4) 0.0028(4) 0.0077(4)
I1 0.0469(3) 0.0388(3) 0.0483(3) 0.0122(2) 0.0113(2) 0.0167(2)
I2 0.0596(3) 0.0480(3) 0.0622(3) 0.0213(2) 0.0230(3) 0.0271(3)
I3 0.0748(4) 0.0392(3) 0.0459(3) 0.0136(2) 0.0141(3) 0.0263(3)
N1 0.036(3) 0.045(4) 0.038(3) 0.009(3) 0.006(3) 0.012(3)
N2 0.033(3) 0.029(3) 0.039(3) 0.003(2) 0.007(3) 0.004(2)
N3 0.051(4) 0.036(4) 0.042(4) 0.003(3) 0.008(3) 0.009(3)
N4 0.047(4) 0.040(4) 0.045(4) 0.012(3) 0.003(3) 0.007(3)
N5 0.032(3) 0.034(3) 0.053(4) 0.005(3) 0.005(3) 0.010(3)
N6 0.039(3) 0.045(4) 0.039(3) 0.013(3) 0.006(3) 0.013(3)
C1 0.040(4) 0.066(5) 0.039(4) 0.014(4) 0.006(4) -0.001(4)
C2 0.057(5) 0.048(5) 0.033(4) 0.005(3) 0.000(4) 0.004(4)
C3 0.027(4) 0.039(4) 0.042(4) 0.004(3) 0.007(3) 0.010(3)
C4 0.046(4) 0.053(5) 0.033(4) 0.008(3) 0.006(3) 0.004(4)
C5 0.042(4) 0.043(4) 0.036(4) 0.003(3) 0.002(3) 0.006(3)
C6 0.040(4) 0.042(4) 0.046(4) 0.002(3) 0.005(3) 0.002(3)
C7 0.040(4) 0.041(4) 0.041(4) -0.001(3) 0.005(3) 0.006(3)
C8 0.043(4) 0.051(5) 0.039(4) -0.002(3) 0.009(3) 0.005(4)
C9 0.048(4) 0.040(4) 0.044(4) 0.012(3) -0.002(3) 0.012(4)
C10 0.041(4) 0.034(4) 0.047(4) 0.001(3) 0.002(3) 0.007(3)
C11 0.026(4) 0.048(5) 0.036(4) 0.009(3) 0.006(3) 0.008(3)
C12 0.050(5) 0.048(5) 0.043(4) 0.014(4) 0.008(4) 0.021(4)
C13 0.051(4) 0.030(4) 0.041(4) 0.005(3) 0.004(3) 0.006(3)
C14 0.067(5) 0.038(5) 0.046(5) 0.005(4) 0.002(4) 0.001(4)
C15 0.059(5) 0.044(5) 0.049(5) 0.016(4) -0.002(4) 0.002(4)
C16 0.031(4) 0.042(4) 0.046(4) 0.007(3) 0.006(3) 0.009(3)
C17 0.078(6) 0.031(4) 0.070(6) -0.002(4) -0.008(5) 0.022(4)
C18 0.074(6) 0.047(5) 0.059(5) 0.002(4) -0.019(4) 0.024(4)
C19 0.042(4) 0.050(5) 0.047(4) -0.002(3) 0.002(4) 0.009(4)
C20 0.040(4) 0.056(5) 0.049(5) -0.007(4) 0.006(4) -0.005(4)
C21 0.045(5) 0.047(5) 0.058(5) -0.002(4) 0.003(4) 0.000(4)
C22 0.040(5) 0.057(6) 0.095(7) 0.038(5) 0.009(4) 0.014(4)
C23 0.047(5) 0.065(6) 0.103(7) 0.035(5) 0.003(5) 0.010(5)
C24 0.041(4) 0.048(5) 0.042(4) 0.000(3) -0.001(3) 0.001(4)
C25 0.049(5) 0.051(5) 0.058(5) 0.005(4) 0.010(4) 0.017(4)
C26 0.055(5) 0.039(5) 0.061(5) 0.015(4) 0.006(4) 0.016(4)
C27 0.054(5) 0.036(4) 0.066(5) 0.011(4) 0.006(4) 0.017(4)
C28 0.043(5) 0.067(6) 0.046(5) 0.014(4) 0.002(4) 0.009(4)
C29 0.029(4) 0.056(5) 0.044(4) 0.003(4) 0.009(3) 0.000(4)
C30 0.055(5) 0.041(5) 0.050(5) -0.005(4) 0.006(4) 0.012(4)
C31 0.048(4) 0.045(5) 0.047(5) 0.010(4) 0.004(4) 0.021(4)
C32 0.043(5) 0.087(6) 0.038(4) -0.005(4) 0.016(4) -0.006(4)
C33 0.039(4) 0.070(6) 0.050(5) -0.009(4) 0.012(4) -0.001(4)
C34 0.044(4) 0.053(5) 0.054(5) 0.017(4) 0.007(4) 0.001(4)
C35 0.050(5) 0.059(6) 0.073(6) 0.038(4) -0.007(4) 0.012(4)
C36 0.036(4) 0.074(6) 0.078(6) 0.038(5) -0.011(4) -0.002(4)
C37 0.041(4) 0.035(4) 0.041(4) 0.010(3) 0.008(3) 0.010(3)
C38 0.044(5) 0.055(5) 0.069(5) 0.033(4) 0.004(4) 0.010(4)
C39 0.042(5) 0.068(6) 0.059(5) 0.026(4) -0.007(4) 0.015(4)
C40 0.066(6) 0.097(8) 0.068(6) 0.042(6) 0.033(5) 0.042(6)
C41 0.124(11) 0.088(9) 0.081(8) 0.025(7) 0.018(7) 0.054(8)
C42 0.112(12) 0.110(11) 0.124(11) 0.054(9) -0.011(9) 0.034(10)
C43 0.059(7) 0.130(13) 0.155(13) 0.092(11) 0.006(8) 0.022(8)
C44 0.104(9) 0.126(10) 0.085(7) 0.059(7) 0.046(7) 0.084(8)
C45 0.103(8) 0.071(7) 0.051(5) 0.025(5) 0.003(5) 0.038(6)
C46 0.099(11) 0.130(12) 0.134(13) 0.084(11) 0.039(10) 0.060(10)
C47 0.212(19) 0.151(16) 0.092(11) 0.042(10) 0.047(13) 0.145(16)
C48 0.22(3) 0.128(15) 0.18(2) 0.035(14) -0.031(19) 0.094(19)
C49 0.122(14) 0.109(15) 0.24(3) 0.114(16) 0.015(16) 0.022(12)
C50 0.146(14) 0.145(14) 0.124(12) 0.077(11) 0.085(11) 0.095(12)
C51 0.151(13) 0.087(9) 0.093(9) 0.031(7) 0.023(10) 0.059(10)
N11 0.113(8) 0.103(8) 0.112(8) 0.025(6) 0.020(7) 0.046(7)
C52 0.101(9) 0.065(7) 0.053(6) 0.011(5) 0.012(6) 0.022(7)
C53 0.083(8) 0.095(8) 0.079(7) 0.006(6) 0.009(6) 0.014(6)

loop_
_atom_type_symbol
_atom_type_description
_atom_type_scat_dispersion_real
_atom_type_scat_dispersion_imag
_atom_type_scat_source
C C 0.0033 0.0016 'International Tables Vol C Tables 4.2.6.8 and 6.1.1.4'
H H 0.0000 0.0000 'International Tables Vol C Tables 4.2.6.8 and 6.1.1.4'
N N 0.0061 0.0033 'International Tables Vol C Tables 4.2.6.8 and 6.1.1.4'
Cu Cu 0.3201 1.2651 'International Tables Vol C Tables 4.2.6.8 and 6.1.1.4'
I I -0.4742 1.8119 'International Tables Vol C Tables 4.2.6.8 and 6.1.1.4'

loop_
_geom_angle_atom_site_label_1
_geom_angle_atom_site_label_2
_geom_angle_atom_site_label_3
_geom_angle
_geom_angle_site_symmetry_1
_geom_angle_site_symmetry_3
N5 Cu1 N1 109.9(2) . .
N5 Cu1 I2 111.82(17) . .
N1 Cu1 I2 107.78(16) . .
N5 Cu1 Cu2 133.56(15) . .
N1 Cu1 Cu2 116.00(16) . .
I2 Cu1 Cu2 60.41(3) . .
N5 Cu1 I1 104.09(16) . .
N1 Cu1 I1 103.63(16) . .
I2 Cu1 I1 119.16(4) . .
Cu2 Cu1 I1 59.15(3) . .
N3 Cu2 N6 115.1(2) . 2_866
N3 Cu2 I1 107.60(17) . .
N6 Cu2 I1 107.79(16) 2_866 .
N3 Cu2 I2 106.15(17) . .
N6 Cu2 I2 101.31(16) 2_866 .
I1 Cu2 I2 119.19(4) . .
N3 Cu2 Cu1 118.73(16) . .
N6 Cu2 Cu1 125.89(16) 2_866 .
I1 Cu2 Cu1 60.54(3) . .
I2 Cu2 Cu1 59.05(3) . .
N2 Cu3 N4 107.2(2) . 2_545
N2 Cu3 I3 109.97(16) . 2_545
N4 Cu3 I3 108.28(17) 2_545 2_545
N2 Cu3 I3 105.39(16) . .
N4 Cu3 I3 107.09(18) 2_545 .
I3 Cu3 I3 118.40(4) 2_545 .
N2 Cu3 Cu3 126.30(15) . 2_545
N4 Cu3 Cu3 126.37(16) 2_545 2_545
I3 Cu3 Cu3 59.98(4) 2_545 2_545
I3 Cu3 Cu3 58.42(4) . 2_545
Cu2 I1 Cu1 60.32(3) . .
Cu1 I2 Cu2 60.53(3) . .
Cu3 I3 Cu3 61.60(4) 2_545 .
C5 N1 C1 115.7(6) . .
C5 N1 Cu1 123.0(5) . .
C1 N1 Cu1 121.2(4) . .
C13 N2 C9 116.4(6) . .
C13 N2 Cu3 120.4(4) . .
C9 N2 Cu3 123.0(5) . .
C14 N3 C18 115.8(6) . .
C14 N3 Cu2 121.4(5) . .
C18 N3 Cu2 122.7(5) . .
C22 N4 C26 116.5(6) . .
C22 N4 Cu3 120.7(5) . 2_545
C26 N4 Cu3 122.9(5) . 2_545
C27 N5 C31 117.4(6) . .
C27 N5 Cu1 120.8(5) . .
C31 N5 Cu1 121.8(5) . .
C39 N6 C35 114.8(6) . .
C39 N6 Cu2 122.6(5) . 2_866
C35 N6 Cu2 121.9(5) . 2_866
C40 N7 H7A 120.0 . .
C40 N7 H7B 120.0 . .
H7A N7 H7B 120.0 . .
C45 N8 H8A 120.0 . .
C45 N8 H8B 120.0 . .
H8A N8 H8B 120.0 . .
C46 N9 H9B 120.0 . .
C46 N9 H9A 120.0 . .
H9B N9 H9A 120.0 . .
C51 N10 H10A 120.0 . .
C51 N10 H10B 120.0 . .
H10A N10 H10B 120.0 . .
N1 C1 C2 123.1(6) . .
N1 C1 H1 118.4 . .
C2 C1 H1 118.4 . .
C3 C2 C1 120.9(7) . .
C3 C2 H2 119.6 . .
C1 C2 H2 119.6 . .
C2 C3 C4 115.6(6) . .
C2 C3 C6 122.9(6) . .
C4 C3 C6 121.5(6) . .
C5 C4 C3 120.3(6) . .
C5 C4 H4 119.8 . .
C3 C4 H4 119.8 . .
N1 C5 C4 124.3(6) . .
N1 C5 H5 117.8 . .
C4 C5 H5 117.8 . .
C3 C6 C7 112.3(6) . .
C3 C6 H6A 109.1 . .
C7 C6 H6A 109.1 . .
C3 C6 H6B 109.1 . .
C7 C6 H6B 109.1 . .
H6A C6 H6B 107.9 . .
C6 C7 C8 113.6(6) . .
C6 C7 H7C 108.8 . .
C8 C7 H7C 108.8 . .
C6 C7 H7D 108.8 . .
C8 C7 H7D 108.8 . .
H7C C7 H7D 107.7 . .
C11 C8 C7 113.8(5) . .
C11 C8 H8C 108.8 . .
C7 C8 H8C 108.8 . .
C11 C8 H8D 108.8 . .
C7 C8 H8D 108.8 . .
H8C C8 H8D 107.7 . .
N2 C9 C10 122.7(6) . .
N2 C9 H9 118.7 . .
C10 C9 H9 118.7 . .
C11 C10 C9 121.2(7) . .
C11 C10 H10 119.4 . .
C9 C10 H10 119.4 . .
C10 C11 C12 115.8(6) . .
C10 C11 C8 121.4(7) . .
C12 C11 C8 122.7(6) . .
C11 C12 C13 120.8(7) . .
C11 C12 H12 119.6 . .
C13 C12 H12 119.6 . .
N2 C13 C12 123.1(6) . .
N2 C13 H13 118.5 . .
C12 C13 H13 118.5 . .
N3 C14 C15 124.5(7) . .
N3 C14 H14 117.7 . .
C15 C14 H14 117.7 . .
C16 C15 C14 120.2(7) . .
C16 C15 H15 119.9 . .
C14 C15 H15 119.9 . .
C15 C16 C17 116.1(7) . .
C15 C16 C19 123.8(7) . .
C17 C16 C19 120.1(7) . .
C16 C17 C18 120.6(7) . .
C16 C17 H17 119.7 . .
C18 C17 H17 119.7 . .
N3 C18 C17 122.7(7) . .
N3 C18 H18 118.6 . .
C17 C18 H18 118.6 . .
C20 C19 C16 112.3(6) . .
C20 C19 H19A 109.1 . .
C16 C19 H19A 109.1 . .
C20 C19 H19B 109.1 . .
C16 C19 H19B 109.1 . .
H19A C19 H19B 107.9 . .
C21 C20 C19 112.7(6) . .
C21 C20 H20A 109.1 . .
C19 C20 H20A 109.1 . .
C21 C20 H20B 109.1 . .
C19 C20 H20B 109.1 . .
H20A C20 H20B 107.8 . .
C24 C21 C20 111.1(6) . .
C24 C21 H21A 109.4 . .
C20 C21 H21A 109.4 . .
C24 C21 H21B 109.4 . .
C20 C21 H21B 109.4 . .
H21A C21 H21B 108.0 . .
N4 C22 C23 123.7(8) . .
N4 C22 H22 118.2 . .
C23 C22 H22 118.2 . .
C22 C23 C24 120.5(8) . .
C22 C23 H23 119.8 . .
C24 C23 H23 119.8 . .
C25 C24 C23 115.4(7) . .
C25 C24 C21 122.3(7) . .
C23 C24 C21 122.3(7) . .
C24 C25 C26 120.9(7) . .
C24 C25 H25 119.6 . .
C26 C25 H25 119.6 . .
N4 C26 C25 123.1(7) . .
N4 C26 H26 118.5 . .
C25 C26 H26 118.5 . .
N5 C27 C28 122.4(7) . .
N5 C27 H27 118.8 . .
C28 C27 H27 118.8 . .
C29 C28 C27 121.5(8) . .
C29 C28 H28 119.3 . .
C27 C28 H28 119.3 . .
C28 C29 C30 115.4(7) . .
C28 C29 C32 123.1(8) . .
C30 C29 C32 121.5(7) . .
C31 C30 C29 121.2(7) . .
C31 C30 H30 119.4 . .
C29 C30 H30 119.4 . .
N5 C31 C30 122.0(7) . .
N5 C31 H31 119.0 . .
C30 C31 H31 119.0 . .
C29 C32 C33 111.6(6) . .
C29 C32 H32A 109.3 . .
C33 C32 H32A 109.3 . .
C29 C32 H32B 109.3 . .
C33 C32 H32B 109.3 . .
H32A C32 H32B 108.0 . .
C34 C33 C32 112.5(7) . .
C34 C33 H33A 109.1 . .
C32 C33 H33A 109.1 . .
C34 C33 H33B 109.1 . .
C32 C33 H33B 109.1 . .
H33A C33 H33B 107.8 . .
C37 C34 C33 112.8(6) . .
C37 C34 H34A 109.0 . .
C33 C34 H34A 109.0 . .
C37 C34 H34B 109.0 . .
C33 C34 H34B 109.0 . .
H34A C34 H34B 107.8 . .
N6 C35 C36 123.9(7) . .
N6 C35 H35 118.0 . .
C36 C35 H35 118.0 . .
C37 C36 C35 121.2(7) . .
C37 C36 H36 119.4 . .
C35 C36 H36 119.4 . .
C36 C37 C38 115.8(7) . .
C36 C37 C34 121.1(7) . .
C38 C37 C34 123.1(6) . .
C37 C38 C39 120.4(7) . .
C37 C38 H38 119.8 . .
C39 C38 H38 119.8 . .
N6 C39 C38 123.9(7) . .
N6 C39 H39 118.1 . .
C38 C39 H39 118.1 . .
N7 C40 C41 108.8(12) . .
N7 C40 C45 132.8(13) . .
C41 C40 C45 118.3(10) . .
C42 C41 C40 126.3(12) . .
C42 C41 H41 116.9 . .
C40 C41 H41 116.9 . .
C41 C42 C43 115.7(14) . .
C41 C42 H42 122.2 . .
C43 C42 H42 122.2 . .
C42 C43 C44 123.4(12) . .
C42 C43 H43 118.3 . .
C44 C43 H43 118.3 . .
C43 C44 C45 117.9(10) . .
C43 C44 H44 121.1 . .
C45 C44 H44 121.1 . .
N8 C45 C40 130.5(13) . .
N8 C45 C44 111.2(12) . .
C40 C45 C44 118.4(10) . .
N9 C46 C47 135(3) . .
N9 C46 C51 108(3) . .
C47 C46 C51 117.6(14) . .
C48 C47 C46 122.8(17) . .
C48 C47 H47 118.6 . .
C46 C47 H47 118.6 . .
C47 C48 C49 120(2) . .
C47 C48 H48 119.9 . .
C49 C48 H48 119.9 . .
C48 C49 C50 120(2) . .
C48 C49 H49 120.1 . .
C50 C49 H49 120.1 . .
C51 C50 C49 122.7(15) . .
C51 C50 H50 118.6 . .
C49 C50 H50 118.6 . .
C50 C51 N10 128.4(17) . .
C50 C51 C46 116.9(15) . .
N10 C51 C46 114.5(19) . .
N11 C52 C53 177.8(12) . .
C52 C53 H53A 109.5 . .
C52 C53 H53B 109.5 . .
H53A C53 H53B 109.5 . .
C52 C53 H53C 109.5 . .
H53A C53 H53C 109.5 . .
H53B C53 H53C 109.5 . .

loop_
_geom_bond_atom_site_label_1
_geom_bond_atom_site_label_2
_geom_bond_distance
_geom_bond_site_symmetry_2
Cu1 N5 2.056(6) .
Cu1 N1 2.057(6) .
Cu1 I2 2.6443(12) .
Cu1 Cu2 2.6844(14) .
Cu1 I1 2.6902(12) .
Cu2 N3 2.044(6) .
Cu2 N6 2.049(6) 2_866
Cu2 I1 2.6526(12) .
Cu2 I2 2.6812(12) .
Cu3 N2 2.049(5) .
Cu3 N4 2.063(6) 2_545
Cu3 I3 2.6219(12) 2_545
Cu3 I3 2.6648(12) .
Cu3 Cu3 2.7072(18) 2_545
I3 Cu3 2.6219(12) 2_545
N1 C5 1.329(8) .
N1 C1 1.337(8) .
N2 C13 1.333(8) .
N2 C9 1.342(8) .
N3 C14 1.320(9) .
N3 C18 1.325(9) .
N4 C22 1.316(9) .
N4 C26 1.338(9) .
N4 Cu3 2.063(6) 2_545
N5 C27 1.331(9) .
N5 C31 1.335(8) .
N6 C39 1.323(9) .
N6 C35 1.327(9) .
N6 Cu2 2.049(5) 2_866
N7 C40 1.335(17) .
N7 H7A 0.8700 .
N7 H7B 0.8700 .
N8 C45 1.262(16) .
N8 H8A 0.8700 .
N8 H8B 0.8700 .
N9 C46 1.17(3) .
N9 H9B 0.8700 .
N9 H9A 0.8700 .
N10 C51 1.37(2) .
N10 H10A 0.8700 .
N10 H10B 0.8700 .
C1 C2 1.380(9) .
C1 H1 0.9400 .
C2 C3 1.373(9) .
C2 H2 0.9400 .
C3 C4 1.385(9) .
C3 C6 1.505(9) .
C4 C5 1.365(9) .
C4 H4 0.9400 .
C5 H5 0.9400 .
C6 C7 1.508(9) .
C6 H6A 0.9800 .
C6 H6B 0.9800 .
C7 C8 1.522(9) .
C7 H7C 0.9800 .
C7 H7D 0.9800 .
C8 C11 1.494(9) .
C8 H8C 0.9800 .
C8 H8D 0.9800 .
C9 C10 1.387(9) .
C9 H9 0.9400 .
C10 C11 1.368(9) .
C10 H10 0.9400 .
C11 C12 1.377(9) .
C12 C13 1.386(9) .
C12 H12 0.9400 .
C13 H13 0.9400 .
C14 C15 1.375(10) .
C14 H14 0.9400 .
C15 C16 1.354(9) .
C15 H15 0.9400 .
C16 C17 1.375(10) .
C16 C19 1.520(9) .
C17 C18 1.387(10) .
C17 H17 0.9400 .
C18 H18 0.9400 .
C19 C20 1.518(9) .
C19 H19A 0.9800 .
C19 H19B 0.9800 .
C20 C21 1.505(9) .
C20 H20A 0.9800 .
C20 H20B 0.9800 .
C21 C24 1.499(10) .
C21 H21A 0.9800 .
C21 H21B 0.9800 .
C22 C23 1.374(10) .
C22 H22 0.9400 .
C23 C24 1.390(11) .
C23 H23 0.9400 .
C24 C25 1.370(10) .
C25 C26 1.376(10) .
C25 H25 0.9400 .
C26 H26 0.9400 .
C27 C28 1.383(10) .
C27 H27 0.9400 .
C28 C29 1.357(10) .
C28 H28 0.9400 .
C29 C30 1.389(10) .
C29 C32 1.503(10) .
C30 C31 1.377(9) .
C30 H30 0.9400 .
C31 H31 0.9400 .
C32 C33 1.550(10) .
C32 H32A 0.9800 .
C32 H32B 0.9800 .
C33 C34 1.504(10) .
C33 H33A 0.9800 .
C33 H33B 0.9800 .
C34 C37 1.503(9) .
C34 H34A 0.9800 .
C34 H34B 0.9800 .
C35 C36 1.377(10) .
C35 H35 0.9400 .
C36 C37 1.351(10) .
C36 H36 0.9400 .
C37 C38 1.361(9) .
C38 C39 1.391(10) .
C38 H38 0.9400 .
C39 H39 0.9400 .
C40 C41 1.358(14) .
C40 C45 1.370(12) .
C41 C42 1.325(16) .
C41 H41 0.9400 .
C42 C43 1.362(17) .
C42 H42 0.9400 .
C43 C44 1.375(16) .
C43 H43 0.9400 .
C44 C45 1.428(14) .
C44 H44 0.9400 .
C46 C47 1.38(2) .
C46 C51 1.397(18) .
C47 C48 1.31(2) .
C47 H47 0.9400 .
C48 C49 1.31(2) .
C48 H48 0.9400 .
C49 C50 1.36(2) .
C49 H49 0.9400 .
C50 C51 1.347(18) .
C50 H50 0.9400 .
N11 C52 1.139(13) .
C52 C53 1.434(14) .
C53 H53A 0.9700 .
C53 H53B 0.9700 .
C53 H53C 0.9700 .
